data_7100398
loop_
_publ_author_name
'William Tolman'
'Nermeen W. Aboelella'
'Elizabeth A. Lewis'
'Anne M. Reynolds'

_publ_section_title
;
Reactivity of a 1:1 Copper-Oxygen Complex: Isolation
of a Cu(II)-o-Iminosemiquinonato Species
;
_journal_name_full 'Chemical Communications'
_journal_paper_doi 10.1039/b418939f
_journal_year 2005
_chemical_formula_moiety 'C47 H56 Cu N2 P'
_chemical_formula_sum 'C47 H56 Cu N2 P'
_chemical_formula_weight 743.45
_chemical_name_common Me2LiPr2CuPPh3
_space_group_IT_number 14
_symmetry_cell_setting monoclinic
_symmetry_space_group_name_Hall '-P 2yn'
_symmetry_space_group_name_H-M 'P 1 21/n 1'
_cell_angle_alpha 90.00
_cell_angle_beta 111.850(2)
_cell_angle_gamma 90.00
_cell_formula_units_Z 8
_cell_length_a 23.439(2)
_cell_length_b 15.9011(15)
_cell_length_c 24.217(2)
_cell_measurement_temperature 173(2)
_cell_volume 8377.2(14)
_diffrn_ambient_temperature 173(2)
_exptl_crystal_density_diffrn 1.179
_cod_original_sg_symbol_H-M 'P 21/n'
_cod_database_code 7100398

loop_
_symmetry_equiv_pos_as_xyz
'x, y, z'
'-x+1/2, y+1/2, -z+1/2'
'-x, -y, -z'
'x-1/2, -y-1/2, z-1/2'

loop_
_atom_site_label
_atom_site_type_symbol
_atom_site_fract_x
_atom_site_fract_y
_atom_site_fract_z
_atom_site_U_iso_or_equiv
_atom_site_adp_type
_atom_site_occupancy
_atom_site_symmetry_multiplicity
_atom_site_calc_flag
_atom_site_refinement_flags
_atom_site_disorder_assembly
_atom_site_disorder_group
Cu1 Cu 0.868667(13) 0.232396(18) 0.852293(12) 0.02019(8) Uani 1 1 d . . .
Cu2 Cu 0.371365(13) 0.227216(18) 0.856832(12) 0.02028(8) Uani 1 1 d . . .
N1 N 0.89986(9) 0.24116(12) 0.78745(8) 0.0213(4) Uani 1 1 d . . .
N2 N 0.92230(9) 0.31831(12) 0.90551(8) 0.0226(5) Uani 1 1 d . . .
N3 N 0.39101(9) 0.23980(12) 0.78478(8) 0.0206(4) Uani 1 1 d . . .
N4 N 0.43107(9) 0.31004(13) 0.90645(8) 0.0227(5) Uani 1 1 d . . .
P1 P 0.79634(3) 0.15929(4) 0.86608(3) 0.02159(15) Uani 1 1 d . . .
P2 P 0.30138(3) 0.15367(4) 0.87443(3) 0.02201(15) Uani 1 1 d . . .
C1 C 0.96065(13) 0.30779(17) 0.73497(11) 0.0341(7) Uani 1 1 d . . .
H1A H 0.9877 0.2600 0.7367 0.051 Uiso 1 1 calc R . .
H1B H 0.9834 0.3604 0.7380 0.051 Uiso 1 1 calc R . .
H1C H 0.9253 0.3066 0.6972 0.051 Uiso 1 1 calc R . .
C2 C 0.93823(11) 0.30202(16) 0.78655(10) 0.0233(6) Uani 1 1 d . . .
C3 C 0.96223(11) 0.36261(15) 0.83144(10) 0.0245(6) Uani 1 1 d . . .
H3 H 0.9841 0.4073 0.8222 0.029 Uiso 1 1 calc R . .
C4 C 0.95856(11) 0.36687(15) 0.88818(11) 0.0251(6) Uani 1 1 d . . .
C5 C 1.00186(13) 0.42944(18) 0.93048(12) 0.0387(7) Uani 1 1 d . . .
H5A H 0.9822 0.4538 0.9561 0.058 Uiso 1 1 calc R . .
H5B H 1.0115 0.4743 0.9076 0.058 Uiso 1 1 calc R . .
H5C H 1.0398 0.4007 0.9551 0.058 Uiso 1 1 calc R . .
C6 C 0.88901(11) 0.17481(15) 0.74463(10) 0.0227(6) Uani 1 1 d . . .
C7 C 0.92788(12) 0.10453(17) 0.75932(11) 0.0297(6) Uani 1 1 d . . .
C8 C 0.91717(12) 0.03964(17) 0.71785(12) 0.0336(7) Uani 1 1 d . . .
H8 H 0.9440 -0.0075 0.7269 0.040 Uiso 1 1 calc R . .
C9 C 0.86855(13) 0.04272(18) 0.66407(12) 0.0349(7) Uani 1 1 d . . .
H9 H 0.8620 -0.0018 0.6362 0.042 Uiso 1 1 calc R . .
C10 C 0.82962(13) 0.11045(18) 0.65102(11) 0.0357(7) Uani 1 1 d . . .
H10 H 0.7956 0.1114 0.6142 0.043 Uiso 1 1 calc R . .
C11 C 0.83820(12) 0.17789(16) 0.69000(11) 0.0296(6) Uani 1 1 d . . .
C12 C 1.04290(15) 0.0986(3) 0.8120(2) 0.0913(16) Uani 1 1 d . . .
H12A H 1.0760 0.0941 0.8512 0.137 Uiso 1 1 calc R . .
H12B H 1.0472 0.1514 0.7931 0.137 Uiso 1 1 calc R . .
H12C H 1.0452 0.0511 0.7872 0.137 Uiso 1 1 calc R . .
C13 C 0.98080(14) 0.0974(2) 0.81925(14) 0.0501(9) Uani 1 1 d . . .
H13 H 0.9790 0.1469 0.8440 0.060 Uiso 1 1 calc R . .
C14 C 0.97637(16) 0.0179(3) 0.85226(15) 0.0740(12) Uani 1 1 d . . .
H14A H 1.0108 0.0160 0.8907 0.111 Uiso 1 1 calc R . .
H14B H 0.9779 -0.0314 0.8286 0.111 Uiso 1 1 calc R . .
H14C H 0.9375 0.0180 0.8588 0.111 Uiso 1 1 calc R . .
C15 C 0.78874(18) 0.2932(3) 0.61576(18) 0.0870(14) Uani 1 1 d . . .
H15A H 0.7599 0.3404 0.6077 0.131 Uiso 1 1 calc R . .
H15B H 0.7738 0.2524 0.5832 0.131 Uiso 1 1 calc R . .
H15C H 0.8292 0.3141 0.6190 0.131 Uiso 1 1 calc R . .
C16 C 0.79396(14) 0.25090(18) 0.67395(13) 0.0455(8) Uani 1 1 d . . .
H16 H 0.8097 0.2937 0.7064 0.055 Uiso 1 1 calc R . .
C17 C 0.73040(15) 0.2242(2) 0.67006(15) 0.0601(10) Uani 1 1 d . . .
H17A H 0.7029 0.2730 0.6601 0.090 Uiso 1 1 calc R . .
H17B H 0.7330 0.2011 0.7085 0.090 Uiso 1 1 calc R . .
H17C H 0.7143 0.1812 0.6392 0.090 Uiso 1 1 calc R . .
C18 C 0.92685(11) 0.32467(16) 0.96627(10) 0.0254(6) Uani 1 1 d . . .
C19 C 0.97248(12) 0.27902(17) 1.01102(11) 0.0311(6) Uani 1 1 d . . .
C20 C 0.97492(14) 0.28609(19) 1.06915(12) 0.0404(7) Uani 1 1 d . . .
H20 H 1.0053 0.2554 1.0998 0.048 Uiso 1 1 calc R . .
C21 C 0.93472(14) 0.33604(19) 1.08342(12) 0.0424(8) Uani 1 1 d . . .
H21 H 0.9380 0.3408 1.1236 0.051 Uiso 1 1 calc R . .
C22 C 0.88944(13) 0.37939(18) 1.03906(11) 0.0363(7) Uani 1 1 d . . .
H22 H 0.8613 0.4132 1.0490 0.044 Uiso 1 1 calc R . .
C23 C 0.88427(12) 0.37443(16) 0.97992(11) 0.0278(6) Uani 1 1 d . . .
C24 C 0.99695(16) 0.1293(2) 0.99728(18) 0.0693(11) Uani 1 1 d . . .
H24A H 1.0256 0.0925 0.9878 0.104 Uiso 1 1 calc R . .
H24B H 0.9554 0.1219 0.9674 0.104 Uiso 1 1 calc R . .
H24C H 0.9972 0.1148 1.0367 0.104 Uiso 1 1 calc R . .
C25 C 1.01671(13) 0.22043(19) 0.99724(12) 0.0384(7) Uani 1 1 d . . .
H25 H 1.0151 0.2340 0.9564 0.046 Uiso 1 1 calc R . .
C26 C 1.08338(14) 0.2317(2) 1.04068(15) 0.0615(10) Uani 1 1 d . . .
H26A H 1.1102 0.1933 1.0297 0.092 Uiso 1 1 calc R . .
H26B H 1.0861 0.2191 1.0812 0.092 Uiso 1 1 calc R . .
H26C H 1.0964 0.2898 1.0388 0.092 Uiso 1 1 calc R . .
C27 C 0.77341(14) 0.4234(2) 0.94306(14) 0.0523(9) Uani 1 1 d . . .
H27A H 0.7419 0.4531 0.9104 0.078 Uiso 1 1 calc R . .
H27B H 0.7803 0.4528 0.9806 0.078 Uiso 1 1 calc R . .
H27C H 0.7596 0.3658 0.9455 0.078 Uiso 1 1 calc R . .
C28 C 0.83308(12) 0.42097(17) 0.93170(12) 0.0344(7) Uani 1 1 d . . .
H28 H 0.8245 0.3895 0.8937 0.041 Uiso 1 1 calc R . .
C29 C 0.85207(16) 0.5095(2) 0.92226(16) 0.0638(10) Uani 1 1 d . . .
H29A H 0.8180 0.5371 0.8906 0.096 Uiso 1 1 calc R . .
H29B H 0.8880 0.5069 0.9108 0.096 Uiso 1 1 calc R . .
H29C H 0.8624 0.5417 0.9592 0.096 Uiso 1 1 calc R . .
C30 C 0.81831(11) 0.11011(17) 0.93955(11) 0.0265(6) Uani 1 1 d . . .
C31 C 0.83516(13) 0.1620(2) 0.98935(12) 0.0402(7) Uani 1 1 d . . .
H31 H 0.8343 0.2214 0.9845 0.048 Uiso 1 1 calc R . .
C32 C 0.85305(14) 0.1281(2) 1.04576(13) 0.0518(9) Uani 1 1 d . . .
H32 H 0.8639 0.1643 1.0793 0.062 Uiso 1 1 calc R . .
C33 C 0.85520(14) 0.0426(3) 1.05363(14) 0.0549(10) Uani 1 1 d . . .
H33 H 0.8672 0.0195 1.0925 0.066 Uiso 1 1 calc R . .
C34 C 0.84001(15) -0.0092(2) 1.00510(15) 0.0539(9) Uani 1 1 d . . .
H34 H 0.8423 -0.0684 1.0106 0.065 Uiso 1 1 calc R . .
C35 C 0.82113(13) 0.02395(18) 0.94754(13) 0.0388(7) Uani 1 1 d . . .
H35 H 0.8103 -0.0126 0.9142 0.047 Uiso 1 1 calc R . .
C36 C 0.72808(11) 0.22163(15) 0.85916(11) 0.0263(6) Uani 1 1 d . . .
C37 C 0.70540(13) 0.27517(18) 0.81082(12) 0.0382(7) Uani 1 1 d . . .
H37 H 0.7284 0.2838 0.7862 0.046 Uiso 1 1 calc R . .
C38 C 0.64999(14) 0.3164(2) 0.79764(15) 0.0534(9) Uani 1 1 d . . .
H38 H 0.6348 0.3521 0.7639 0.064 Uiso 1 1 calc R . .
C39 C 0.61707(14) 0.3053(2) 0.83354(17) 0.0567(9) Uani 1 1 d . . .
H39 H 0.5790 0.3336 0.8247 0.068 Uiso 1 1 calc R . .
C40 C 0.63894(15) 0.2542(2) 0.88166(17) 0.0549(9) Uani 1 1 d . . .
H40 H 0.6161 0.2471 0.9066 0.066 Uiso 1 1 calc R . .
C41 C 0.69442(13) 0.21205(18) 0.89486(14) 0.0422(7) Uani 1 1 d . . .
H41 H 0.7092 0.1764 0.9287 0.051 Uiso 1 1 calc R . .
C42 C 0.75911(11) 0.07294(16) 0.81517(11) 0.0252(6) Uani 1 1 d . . .
C43 C 0.70241(13) 0.04184(19) 0.81086(14) 0.0455(8) Uani 1 1 d . . .
H43 H 0.6830 0.0645 0.8357 0.055 Uiso 1 1 calc R . .
C44 C 0.67376(14) -0.0211(2) 0.77153(14) 0.0496(8) Uani 1 1 d . . .
H44 H 0.6351 -0.0419 0.7698 0.059 Uiso 1 1 calc R . .
C45 C 0.70063(14) -0.05407(18) 0.73475(13) 0.0437(8) Uani 1 1 d . . .
H45A H 0.6806 -0.0971 0.7071 0.052 Uiso 1 1 calc R . .
C46 C 0.75672(15) -0.02400(19) 0.73860(13) 0.0475(8) Uani 1 1 d . . .
H46A H 0.7756 -0.0466 0.7133 0.057 Uiso 1 1 calc R . .
C47 C 0.78658(13) 0.03916(17) 0.77883(12) 0.0345(7) Uani 1 1 d . . .
H47A H 0.8257 0.0588 0.7812 0.041 Uiso 1 1 calc R . .
C48 C 0.44001(12) 0.30999(17) 0.72270(11) 0.0315(6) Uani 1 1 d . . .
H48A H 0.4741 0.2729 0.7246 0.047 Uiso 1 1 calc R . .
H48B H 0.4510 0.3684 0.7184 0.047 Uiso 1 1 calc R . .
H48C H 0.4032 0.2944 0.6884 0.047 Uiso 1 1 calc R . .
C49 C 0.42711(10) 0.30094(15) 0.77958(10) 0.0216(5) Uani 1 1 d . . .
C50 C 0.45696(10) 0.35874(15) 0.82446(10) 0.0227(5) Uani 1 1 d . . .
H50A H 0.4763 0.4041 0.8127 0.027 Uiso 1 1 calc R . .
C51 C 0.46271(11) 0.36008(15) 0.88430(11) 0.0246(6) Uani 1 1 d . . .
C52 C 0.50982(12) 0.42159(18) 0.92398(12) 0.0369(7) Uani 1 1 d . . .
H52A H 0.4976 0.4392 0.9568 0.055 Uiso 1 1 calc R . .
H52B H 0.5121 0.4710 0.9007 0.055 Uiso 1 1 calc R . .
H52C H 0.5502 0.3943 0.9401 0.055 Uiso 1 1 calc R . .
C53 C 0.37334(11) 0.17543(15) 0.73980(10) 0.0223(5) Uani 1 1 d . . .
C54 C 0.41472(11) 0.10969(17) 0.74355(11) 0.0275(6) Uani 1 1 d . . .
C55 C 0.39659(13) 0.04694(17) 0.70027(11) 0.0327(6) Uani 1 1 d . . .
H55A H 0.4238 0.0016 0.7026 0.039 Uiso 1 1 calc R . .
C56 C 0.34034(13) 0.04904(17) 0.65433(11) 0.0340(7) Uani 1 1 d . . .
H56A H 0.3293 0.0062 0.6249 0.041 Uiso 1 1 calc R . .
C57 C 0.30009(13) 0.11359(17) 0.65111(11) 0.0329(7) Uani 1 1 d . . .
H57A H 0.2614 0.1148 0.6190 0.039 Uiso 1 1 calc R . .
C58 C 0.31462(11) 0.17729(16) 0.69388(10) 0.0258(6) Uani 1 1 d . . .
C59 C 0.52964(14) 0.0876(2) 0.77332(16) 0.0608(10) Uani 1 1 d . . .
H59A H 0.5683 0.0846 0.8079 0.091 Uiso 1 1 calc R . .
H59B H 0.5318 0.1334 0.7471 0.091 Uiso 1 1 calc R . .
H59C H 0.5227 0.0342 0.7516 0.091 Uiso 1 1 calc R . .
C60 C 0.47679(13) 0.10394(19) 0.79417(12) 0.0408(7) Uani 1 1 d . . .
H60 H 0.4847 0.1590 0.8157 0.049 Uiso 1 1 calc R . .
C61 C 0.47556(16) 0.0358(3) 0.83828(16) 0.0818(14) Uani 1 1 d . . .
H61A H 0.5157 0.0330 0.8709 0.123 Uiso 1 1 calc R . .
H61B H 0.4663 -0.0187 0.8179 0.123 Uiso 1 1 calc R . .
H61C H 0.4439 0.0494 0.8542 0.123 Uiso 1 1 calc R . .
C62 C 0.26309(13) 0.31004(19) 0.64165(14) 0.0468(8) Uani 1 1 d . . .
H62A H 0.2330 0.3532 0.6410 0.070 Uiso 1 1 calc R . .
H62B H 0.2497 0.2817 0.6030 0.070 Uiso 1 1 calc R . .
H62C H 0.3032 0.3365 0.6499 0.070 Uiso 1 1 calc R . .
C63 C 0.26840(12) 0.24577(17) 0.69024(11) 0.0325(6) Uani 1 1 d . . .
H63 H 0.2835 0.2763 0.7291 0.039 Uiso 1 1 calc R . .
C64 C 0.20479(12) 0.21048(19) 0.68105(12) 0.0409(7) Uani 1 1 d . . .
H64A H 0.1767 0.2569 0.6794 0.061 Uiso 1 1 calc R . .
H64B H 0.2078 0.1731 0.7142 0.061 Uiso 1 1 calc R . .
H64C H 0.1891 0.1788 0.6437 0.061 Uiso 1 1 calc R . .
C65 C 0.44384(11) 0.31386(16) 0.96934(10) 0.0260(6) Uani 1 1 d . . .
C66 C 0.49367(12) 0.26860(17) 1.00919(11) 0.0330(6) Uani 1 1 d . . .
C67 C 0.50368(14) 0.2727(2) 1.06972(12) 0.0446(8) Uani 1 1 d . . .
H67A H 0.5371 0.2425 1.0974 0.054 Uiso 1 1 calc R . .
C68 C 0.46621(15) 0.3194(2) 1.08986(12) 0.0475(8) Uani 1 1 d . . .
H68A H 0.4745 0.3228 1.1313 0.057 Uiso 1 1 calc R . .
C69 C 0.41668(14) 0.36134(18) 1.05011(12) 0.0391(7) Uani 1 1 d . . .
H69A H 0.3903 0.3921 1.0645 0.047 Uiso 1 1 calc R . .
C70 C 0.40413(12) 0.35992(16) 0.98940(11) 0.0284(6) Uani 1 1 d . . .
C71 C 0.51975(18) 0.1198(2) 0.99336(19) 0.0781(12) Uani 1 1 d . . .
H71A H 0.5462 0.0847 0.9796 0.117 Uiso 1 1 calc R . .
H71B H 0.4766 0.1090 0.9688 0.117 Uiso 1 1 calc R . .
H71C H 0.5271 0.1064 1.0349 0.117 Uiso 1 1 calc R . .
C72 C 0.53438(13) 0.2122(2) 0.98834(12) 0.0416(8) Uani 1 1 d . . .
H72 H 0.5254 0.2249 0.9455 0.050 Uiso 1 1 calc R . .
C73 C 0.60255(14) 0.2281(2) 1.02298(15) 0.0618(10) Uani 1 1 d . . .
H73A H 0.6269 0.1909 1.0080 0.093 Uiso 1 1 calc R . .
H73B H 0.6123 0.2166 1.0653 0.093 Uiso 1 1 calc R . .
H73C H 0.6123 0.2868 1.0179 0.093 Uiso 1 1 calc R . .
C74 C 0.36486(15) 0.49163(19) 0.92834(14) 0.0515(9) Uani 1 1 d . . .
H74A H 0.3277 0.5181 0.9001 0.077 Uiso 1 1 calc R . .
H74B H 0.3953 0.4852 0.9098 0.077 Uiso 1 1 calc R . .
H74C H 0.3819 0.5270 0.9639 0.077 Uiso 1 1 calc R . .
C75 C 0.34869(12) 0.40523(18) 0.94597(12) 0.0362(7) Uani 1 1 d . . .
H75 H 0.3330 0.3704 0.9089 0.043 Uiso 1 1 calc R . .
C76 C 0.29616(14) 0.4134(2) 0.96863(15) 0.0580(10) Uani 1 1 d . . .
H76A H 0.2614 0.4423 0.9387 0.087 Uiso 1 1 calc R . .
H76B H 0.3102 0.4458 1.0057 0.087 Uiso 1 1 calc R . .
H76C H 0.2832 0.3573 0.9760 0.087 Uiso 1 1 calc R . .
C77 C 0.32449(11) 0.09354(16) 0.94387(11) 0.0269(6) Uani 1 1 d . . .
C78 C 0.36690(12) 0.12886(18) 0.99489(11) 0.0356(7) Uani 1 1 d . . .
H78 H 0.3854 0.1813 0.9928 0.043 Uiso 1 1 calc R . .
C79 C 0.38246(14) 0.0878(2) 1.04929(12) 0.0440(8) Uani 1 1 d . . .
H79 H 0.4118 0.1122 1.0841 0.053 Uiso 1 1 calc R . .
C80 C 0.35562(14) 0.0124(2) 1.05277(13) 0.0454(8) Uani 1 1 d . . .
H80 H 0.3659 -0.0152 1.0900 0.055 Uiso 1 1 calc R . .
C81 C 0.31381(14) -0.02316(19) 1.00227(13) 0.0437(8) Uani 1 1 d . . .
H81 H 0.2953 -0.0755 1.0047 0.052 Uiso 1 1 calc R . .
C82 C 0.29833(13) 0.01673(17) 0.94778(12) 0.0350(7) Uani 1 1 d . . .
H82 H 0.2697 -0.0086 0.9130 0.042 Uiso 1 1 calc R . .
C83 C 0.23787(11) 0.21750(16) 0.87847(11) 0.0266(6) Uani 1 1 d . . .
C84 C 0.21495(13) 0.20964(18) 0.92326(13) 0.0413(7) Uani 1 1 d . . .
H84 H 0.2342 0.1725 0.9556 0.050 Uiso 1 1 calc R . .
C85 C 0.16376(16) 0.2560(2) 0.92109(16) 0.0585(10) Uani 1 1 d . . .
H85 H 0.1487 0.2509 0.9523 0.070 Uiso 1 1 calc R . .
C86 C 0.13493(14) 0.3090(2) 0.87422(16) 0.0535(9) Uani 1 1 d . . .
H86 H 0.0994 0.3395 0.8725 0.064 Uiso 1 1 calc R . .
C87 C 0.15776(13) 0.31779(19) 0.82970(14) 0.0444(8) Uani 1 1 d . . .
H87 H 0.1381 0.3546 0.7972 0.053 Uiso 1 1 calc R . .
C88 C 0.20895(12) 0.27330(16) 0.83226(12) 0.0333(6) Uani 1 1 d . . .
H88 H 0.2249 0.2808 0.8018 0.040 Uiso 1 1 calc R . .
C89 C 0.25946(11) 0.07523(15) 0.81858(10) 0.0254(6) Uani 1 1 d . . .
C90 C 0.29097(13) 0.02980(17) 0.79001(12) 0.0333(6) Uani 1 1 d . . .
H90 H 0.3336 0.0396 0.7998 0.040 Uiso 1 1 calc R . .
C91 C 0.26094(15) -0.02972(18) 0.74732(13) 0.0424(8) Uani 1 1 d . . .
H91 H 0.2831 -0.0605 0.7281 0.051 Uiso 1 1 calc R . .
C92 C 0.19897(14) -0.04453(18) 0.73253(12) 0.0422(8) Uani 1 1 d . . .
H92 H 0.1783 -0.0853 0.7032 0.051 Uiso 1 1 calc R . .
C93 C 0.16741(14) 0.00011(19) 0.76050(13) 0.0435(8) Uani 1 1 d . . .
H93 H 0.1248 -0.0101 0.7504 0.052 Uiso 1 1 calc R . .
C94 C 0.19677(12) 0.05957(17) 0.80301(12) 0.0350(7) Uani 1 1 d . . .
H94 H 0.1742 0.0901 0.8218 0.042 Uiso 1 1 calc R . .

loop_
_atom_site_aniso_label
_atom_site_aniso_U_11
_atom_site_aniso_U_22
_atom_site_aniso_U_33
_atom_site_aniso_U_23
_atom_site_aniso_U_13
_atom_site_aniso_U_12
Cu1 0.02057(16) 0.02110(17) 0.01964(16) -0.00041(13) 0.00834(12) -0.00149(13)
Cu2 0.02010(16) 0.02171(17) 0.01811(15) -0.00057(13) 0.00603(12) -0.00203(13)
N1 0.0219(11) 0.0228(12) 0.0200(10) 0.0007(9) 0.0088(9) 0.0000(9)
N2 0.0238(11) 0.0235(12) 0.0191(11) -0.0013(9) 0.0063(9) -0.0012(9)
N3 0.0211(11) 0.0200(11) 0.0185(10) -0.0008(9) 0.0048(8) -0.0017(9)
N4 0.0211(11) 0.0253(12) 0.0196(11) -0.0037(9) 0.0052(9) -0.0002(9)
P1 0.0224(3) 0.0220(4) 0.0223(3) -0.0003(3) 0.0105(3) -0.0015(3)
P2 0.0235(3) 0.0218(4) 0.0211(3) 0.0011(3) 0.0087(3) -0.0019(3)
C1 0.0409(17) 0.0341(16) 0.0333(15) -0.0002(12) 0.0206(13) -0.0092(13)
C2 0.0219(13) 0.0236(14) 0.0248(13) 0.0049(11) 0.0091(11) 0.0022(11)
C3 0.0253(14) 0.0215(14) 0.0279(14) 0.0023(11) 0.0113(11) -0.0044(11)
C4 0.0247(14) 0.0215(14) 0.0265(14) -0.0017(11) 0.0064(11) 0.0006(11)
C5 0.0419(17) 0.0373(17) 0.0350(16) -0.0082(13) 0.0119(13) -0.0163(14)
C6 0.0252(13) 0.0258(14) 0.0206(13) -0.0033(11) 0.0124(11) -0.0074(11)
C7 0.0262(14) 0.0328(16) 0.0317(15) -0.0055(12) 0.0128(12) 0.0014(12)
C8 0.0321(15) 0.0290(16) 0.0446(17) -0.0087(13) 0.0200(14) 0.0006(12)
C9 0.0439(18) 0.0328(17) 0.0361(16) -0.0114(13) 0.0242(14) -0.0112(14)
C10 0.0447(18) 0.0365(17) 0.0220(14) -0.0036(12) 0.0077(12) -0.0126(14)
C11 0.0359(16) 0.0272(15) 0.0245(14) 0.0007(11) 0.0097(12) -0.0056(12)
C12 0.033(2) 0.086(3) 0.126(4) 0.052(3) -0.004(2) -0.009(2)
C13 0.0423(18) 0.043(2) 0.0494(19) -0.0146(16) -0.0007(15) 0.0195(15)
C14 0.049(2) 0.125(4) 0.043(2) 0.025(2) 0.0121(17) 0.010(2)
C15 0.073(3) 0.082(3) 0.098(3) 0.059(3) 0.022(2) 0.017(2)
C16 0.0495(19) 0.0309(17) 0.0343(16) -0.0029(13) -0.0097(14) 0.0044(14)
C17 0.060(2) 0.064(2) 0.056(2) 0.0067(18) 0.0213(18) 0.0269(19)
C18 0.0281(14) 0.0256(15) 0.0218(13) -0.0023(11) 0.0086(11) -0.0029(11)
C19 0.0316(15) 0.0343(16) 0.0245(14) -0.0013(12) 0.0071(12) 0.0028(12)
C20 0.0468(18) 0.0461(19) 0.0229(14) 0.0021(13) 0.0067(13) 0.0094(15)
C21 0.058(2) 0.0479(19) 0.0215(14) -0.0024(13) 0.0148(14) 0.0021(16)
C22 0.0462(18) 0.0360(17) 0.0313(15) -0.0064(13) 0.0198(14) 0.0041(14)
C23 0.0324(15) 0.0254(15) 0.0245(14) -0.0033(11) 0.0091(12) 0.0002(12)
C24 0.053(2) 0.051(2) 0.104(3) -0.018(2) 0.031(2) 0.0080(18)
C25 0.0381(17) 0.0469(19) 0.0284(15) 0.0032(13) 0.0104(13) 0.0118(14)
C26 0.0366(19) 0.081(3) 0.060(2) -0.006(2) 0.0108(16) 0.0072(18)
C27 0.0431(19) 0.054(2) 0.057(2) -0.0076(17) 0.0148(16) 0.0134(16)
C28 0.0365(16) 0.0340(16) 0.0298(15) -0.0049(12) 0.0089(13) 0.0075(13)
C29 0.058(2) 0.047(2) 0.071(2) 0.0220(18) 0.0064(19) 0.0066(18)
C30 0.0232(14) 0.0323(16) 0.0276(14) 0.0063(12) 0.0135(11) 0.0001(11)
C31 0.0492(18) 0.0439(18) 0.0288(15) -0.0003(14) 0.0161(14) -0.0109(15)
C32 0.0450(19) 0.082(3) 0.0254(16) 0.0059(16) 0.0095(14) -0.0118(18)
C33 0.0394(19) 0.087(3) 0.0373(19) 0.0304(19) 0.0134(15) 0.0132(18)
C34 0.054(2) 0.051(2) 0.066(2) 0.0328(19) 0.0327(18) 0.0234(17)
C35 0.0443(18) 0.0358(18) 0.0426(17) 0.0104(14) 0.0234(14) 0.0086(14)
C36 0.0256(14) 0.0218(14) 0.0340(14) -0.0021(12) 0.0140(12) -0.0030(11)
C37 0.0379(17) 0.0398(18) 0.0370(16) 0.0065(14) 0.0141(13) 0.0081(14)
C38 0.0436(19) 0.049(2) 0.059(2) 0.0096(17) 0.0095(17) 0.0147(16)
C39 0.0326(18) 0.043(2) 0.093(3) -0.0018(19) 0.0221(19) 0.0076(15)
C40 0.047(2) 0.051(2) 0.084(3) 0.0025(19) 0.0446(19) 0.0063(17)
C41 0.0443(18) 0.0392(18) 0.0540(19) 0.0108(15) 0.0307(16) 0.0065(14)
C42 0.0259(14) 0.0243(14) 0.0255(13) 0.0004(11) 0.0097(11) -0.0030(11)
C43 0.0378(18) 0.0443(19) 0.062(2) -0.0224(16) 0.0279(16) -0.0117(15)
C44 0.0347(17) 0.047(2) 0.068(2) -0.0198(17) 0.0198(16) -0.0181(15)
C45 0.059(2) 0.0321(17) 0.0382(17) -0.0090(14) 0.0157(15) -0.0143(15)
C46 0.069(2) 0.0412(19) 0.0478(19) -0.0181(15) 0.0400(17) -0.0179(17)
C47 0.0407(17) 0.0307(16) 0.0421(17) -0.0071(13) 0.0271(14) -0.0090(13)
C48 0.0346(15) 0.0373(16) 0.0248(14) -0.0022(12) 0.0136(12) -0.0113(13)
C49 0.0173(12) 0.0249(14) 0.0214(13) 0.0036(11) 0.0060(10) 0.0031(11)
C50 0.0202(13) 0.0206(14) 0.0267(13) 0.0023(11) 0.0081(11) -0.0026(10)
C51 0.0198(13) 0.0216(14) 0.0285(14) -0.0008(11) 0.0045(11) 0.0009(11)
C52 0.0347(16) 0.0369(17) 0.0358(16) -0.0104(13) 0.0092(13) -0.0146(13)
C53 0.0271(14) 0.0240(14) 0.0166(12) 0.0008(10) 0.0091(10) -0.0049(11)
C54 0.0292(14) 0.0298(15) 0.0257(14) -0.0025(12) 0.0128(11) -0.0026(12)
C55 0.0384(16) 0.0282(16) 0.0345(16) -0.0046(12) 0.0169(13) -0.0019(13)
C56 0.0456(18) 0.0325(17) 0.0279(15) -0.0121(12) 0.0183(13) -0.0149(14)
C57 0.0353(16) 0.0383(17) 0.0197(13) -0.0025(12) 0.0041(12) -0.0143(14)
C58 0.0298(14) 0.0275(15) 0.0195(13) 0.0034(11) 0.0084(11) -0.0067(12)
C59 0.0356(18) 0.070(3) 0.075(2) -0.009(2) 0.0178(17) 0.0016(17)
C60 0.0341(16) 0.0413(18) 0.0393(17) -0.0141(14) 0.0050(13) 0.0100(14)
C61 0.043(2) 0.140(4) 0.055(2) 0.042(3) 0.0096(18) 0.024(2)
C62 0.0371(17) 0.0395(18) 0.057(2) 0.0147(15) 0.0101(15) -0.0018(14)
C63 0.0301(15) 0.0339(16) 0.0255(14) -0.0006(12) 0.0012(12) -0.0009(12)
C64 0.0316(16) 0.054(2) 0.0322(16) 0.0098(14) 0.0064(13) 0.0017(14)
C65 0.0250(14) 0.0283(15) 0.0217(13) -0.0062(11) 0.0050(11) -0.0054(11)
C66 0.0328(15) 0.0366(17) 0.0235(14) -0.0031(12) 0.0034(12) -0.0004(13)
C67 0.0488(19) 0.051(2) 0.0225(15) -0.0008(14) 0.0003(13) 0.0050(16)
C68 0.065(2) 0.053(2) 0.0209(15) -0.0032(14) 0.0123(15) 0.0028(17)
C69 0.0499(19) 0.0416(18) 0.0291(16) -0.0083(13) 0.0186(14) 0.0002(15)
C70 0.0308(15) 0.0263(15) 0.0263(14) -0.0055(11) 0.0087(12) -0.0038(12)
C71 0.070(3) 0.058(3) 0.114(3) -0.027(2) 0.044(3) 0.010(2)
C72 0.0320(16) 0.056(2) 0.0296(15) -0.0025(14) 0.0028(13) 0.0123(14)
C73 0.0358(18) 0.083(3) 0.053(2) -0.0065(19) -0.0001(16) 0.0127(18)
C74 0.052(2) 0.0403(19) 0.050(2) 0.0012(15) 0.0041(16) 0.0108(16)
C75 0.0335(16) 0.0373(17) 0.0347(16) -0.0111(13) 0.0090(13) 0.0061(13)
C76 0.0421(19) 0.077(3) 0.056(2) -0.0105(19) 0.0201(17) 0.0147(18)
C77 0.0297(14) 0.0265(15) 0.0265(14) 0.0051(11) 0.0129(12) 0.0053(12)
C78 0.0386(17) 0.0369(17) 0.0283(15) 0.0046(13) 0.0089(13) -0.0023(13)
C79 0.0417(18) 0.057(2) 0.0290(16) 0.0082(14) 0.0085(14) 0.0047(16)
C80 0.0420(18) 0.058(2) 0.0392(18) 0.0267(16) 0.0189(15) 0.0150(16)
C81 0.0424(18) 0.0399(18) 0.0510(19) 0.0227(15) 0.0199(16) 0.0040(14)
C82 0.0367(16) 0.0316(16) 0.0371(16) 0.0069(13) 0.0141(13) 0.0009(13)
C83 0.0253(14) 0.0227(14) 0.0334(14) -0.0002(11) 0.0128(12) -0.0025(11)
C84 0.0456(18) 0.0417(18) 0.0465(18) 0.0118(14) 0.0286(15) 0.0092(14)
C85 0.062(2) 0.062(2) 0.077(2) 0.014(2) 0.054(2) 0.0156(19)
C86 0.0367(18) 0.046(2) 0.086(3) 0.0107(19) 0.0324(18) 0.0139(15)
C87 0.0374(17) 0.0369(18) 0.055(2) 0.0100(15) 0.0125(15) 0.0110(14)
C88 0.0358(16) 0.0276(16) 0.0369(16) 0.0038(13) 0.0138(13) 0.0027(13)
C89 0.0287(14) 0.0236(14) 0.0227(13) 0.0008(11) 0.0080(11) -0.0054(11)
C90 0.0386(16) 0.0291(16) 0.0360(16) -0.0006(12) 0.0184(13) -0.0081(13)
C91 0.064(2) 0.0297(17) 0.0433(18) -0.0061(14) 0.0315(16) -0.0096(15)
C92 0.057(2) 0.0349(18) 0.0296(16) -0.0047(13) 0.0105(15) -0.0199(15)
C93 0.0359(17) 0.0421(19) 0.0451(18) -0.0014(15) 0.0063(14) -0.0136(14)
C94 0.0318(16) 0.0331(16) 0.0395(16) -0.0032(13) 0.0126(13) -0.0063(13)

loop_
_geom_bond_atom_site_label_1
_geom_bond_atom_site_label_2
_geom_bond_distance
_geom_bond_site_symmetry_2
_geom_bond_publ_flag
Cu1 N1 1.9683(19) . ?
Cu1 N2 1.975(2) . ?
Cu1 P1 2.1813(7) . ?
Cu2 N4 1.971(2) . ?
Cu2 N3 1.9734(19) . ?
Cu2 P2 2.1819(7) . ?
N1 C2 1.327(3) . ?
N1 C6 1.434(3) . ?
N2 C4 1.327(3) . ?
N2 C18 1.439(3) . ?
N3 C49 1.325(3) . ?
N3 C53 1.439(3) . ?
N4 C51 1.329(3) . ?
N4 C65 1.440(3) . ?
P1 C30 1.833(2) . ?
P1 C42 1.835(3) . ?
P1 C36 1.836(3) . ?
P2 C77 1.832(2) . ?
P2 C89 1.833(2) . ?
P2 C83 1.834(3) . ?
C1 C2 1.528(3) . ?
C1 H1A 0.9800 . ?
C1 H1B 0.9800 . ?
C1 H1C 0.9800 . ?
C2 C3 1.404(3) . ?
C3 C4 1.410(3) . ?
C3 H3 0.9500 . ?
C4 C5 1.515(3) . ?
C5 H5A 0.9800 . ?
C5 H5B 0.9800 . ?
C5 H5C 0.9800 . ?
C6 C7 1.401(4) . ?
C6 C11 1.414(3) . ?
C7 C8 1.396(4) . ?
C7 C13 1.522(4) . ?
C8 C9 1.376(4) . ?
C8 H8 0.9500 . ?
C9 C10 1.370(4) . ?
C9 H9 0.9500 . ?
C10 C11 1.393(4) . ?
C10 H10 0.9500 . ?
C11 C16 1.508(4) . ?
C12 C13 1.530(5) . ?
C12 H12A 0.9800 . ?
C12 H12B 0.9800 . ?
C12 H12C 0.9800 . ?
C13 C14 1.519(5) . ?
C13 H13 1.0000 . ?
C14 H14A 0.9800 . ?
C14 H14B 0.9800 . ?
C14 H14C 0.9800 . ?
C15 C16 1.525(4) . ?
C15 H15A 0.9800 . ?
C15 H15B 0.9800 . ?
C15 H15C 0.9800 . ?
C16 C17 1.518(4) . ?
C16 H16 1.0000 . ?
C17 H17A 0.9800 . ?
C17 H17B 0.9800 . ?
C17 H17C 0.9800 . ?
C18 C23 1.406(3) . ?
C18 C19 1.408(3) . ?
C19 C20 1.392(4) . ?
C19 C25 1.520(4) . ?
C20 C21 1.371(4) . ?
C20 H20 0.9500 . ?
C21 C22 1.381(4) . ?
C21 H21 0.9500 . ?
C22 C23 1.394(3) . ?
C22 H22 0.9500 . ?
C23 C28 1.519(3) . ?
C24 C25 1.521(4) . ?
C24 H24A 0.9800 . ?
C24 H24B 0.9800 . ?
C24 H24C 0.9800 . ?
C25 C26 1.535(4) . ?
C25 H25 1.0000 . ?
C26 H26A 0.9800 . ?
C26 H26B 0.9800 . ?
C26 H26C 0.9800 . ?
C27 C28 1.523(4) . ?
C27 H27A 0.9800 . ?
C27 H27B 0.9800 . ?
C27 H27C 0.9800 . ?
C28 C29 1.519(4) . ?
C28 H28 1.0000 . ?
C29 H29A 0.9800 . ?
C29 H29B 0.9800 . ?
C29 H29C 0.9800 . ?
C30 C35 1.382(4) . ?
C30 C31 1.392(4) . ?
C31 C32 1.381(4) . ?
C31 H31 0.9500 . ?
C32 C33 1.371(5) . ?
C32 H32 0.9500 . ?
C33 C34 1.370(5) . ?
C33 H33 0.9500 . ?
C34 C35 1.399(4) . ?
C34 H34 0.9500 . ?
C35 H35 0.9500 . ?
C36 C41 1.379(4) . ?
C36 C37 1.384(4) . ?
C37 C38 1.382(4) . ?
C37 H37 0.9500 . ?
C38 C39 1.372(5) . ?
C38 H38 0.9500 . ?
C39 C40 1.356(5) . ?
C39 H39 0.9500 . ?
C40 C41 1.390(4) . ?
C40 H40 0.9500 . ?
C41 H41 0.9500 . ?
C42 C47 1.378(3) . ?
C42 C43 1.385(4) . ?
C43 C44 1.372(4) . ?
C43 H43 0.9500 . ?
C44 C45 1.372(4) . ?
C44 H44 0.9500 . ?
C45 C46 1.369(4) . ?
C45 H45A 0.9500 . ?
C46 C47 1.393(4) . ?
C46 H46A 0.9500 . ?
C47 H47A 0.9500 . ?
C48 C49 1.523(3) . ?
C48 H48A 0.9800 . ?
C48 H48B 0.9800 . ?
C48 H48C 0.9800 . ?
C49 C50 1.396(3) . ?
C50 C51 1.405(3) . ?
C50 H50A 0.9500 . ?
C51 C52 1.520(3) . ?
C52 H52A 0.9800 . ?
C52 H52B 0.9800 . ?
C52 H52C 0.9800 . ?
C53 C54 1.406(3) . ?
C53 C58 1.412(3) . ?
C54 C55 1.394(3) . ?
C54 C60 1.517(4) . ?
C55 C56 1.373(4) . ?
C55 H55A 0.9500 . ?
C56 C57 1.377(4) . ?
C56 H56A 0.9500 . ?
C57 C58 1.397(3) . ?
C57 H57A 0.9500 . ?
C58 C63 1.515(4) . ?
C59 C60 1.524(4) . ?
C59 H59A 0.9800 . ?
C59 H59B 0.9800 . ?
C59 H59C 0.9800 . ?
C60 C61 1.529(5) . ?
C60 H60 1.0000 . ?
C61 H61A 0.9800 . ?
C61 H61B 0.9800 . ?
C61 H61C 0.9800 . ?
C62 C63 1.528(4) . ?
C62 H62A 0.9800 . ?
C62 H62B 0.9800 . ?
C62 H62C 0.9800 . ?
C63 C64 1.530(4) . ?
C63 H63 1.0000 . ?
C64 H64A 0.9800 . ?
C64 H64B 0.9800 . ?
C64 H64C 0.9800 . ?
C65 C66 1.405(4) . ?
C65 C70 1.406(3) . ?
C66 C67 1.397(4) . ?
C66 C72 1.526(4) . ?
C67 C68 1.371(4) . ?
C67 H67A 0.9500 . ?
C68 C69 1.373(4) . ?
C68 H68A 0.9500 . ?
C69 C70 1.388(3) . ?
C69 H69A 0.9500 . ?
C70 C75 1.515(4) . ?
C71 C72 1.524(5) . ?
C71 H71A 0.9800 . ?
C71 H71B 0.9800 . ?
C71 H71C 0.9800 . ?
C72 C73 1.524(4) . ?
C72 H72 1.0000 . ?
C73 H73A 0.9800 . ?
C73 H73B 0.9800 . ?
C73 H73C 0.9800 . ?
C74 C75 1.528(4) . ?
C74 H74A 0.9800 . ?
C74 H74B 0.9800 . ?
C74 H74C 0.9800 . ?
C75 C76 1.529(4) . ?
C75 H75 1.0000 . ?
C76 H76A 0.9800 . ?
C76 H76B 0.9800 . ?
C76 H76C 0.9800 . ?
C77 C78 1.384(4) . ?
C77 C82 1.386(4) . ?
C78 C79 1.391(4) . ?
C78 H78 0.9500 . ?
C79 C80 1.372(4) . ?
C79 H79 0.9500 . ?
C80 C81 1.372(4) . ?
C80 H80 0.9500 . ?
C81 C82 1.385(4) . ?
C81 H81 0.9500 . ?
C82 H82 0.9500 . ?
C83 C84 1.384(4) . ?
C83 C88 1.391(3) . ?
C84 C85 1.393(4) . ?
C84 H84 0.9500 . ?
C85 C86 1.373(4) . ?
C85 H85 0.9500 . ?
C86 C87 1.378(4) . ?
C86 H86 0.9500 . ?
C87 C88 1.374(4) . ?
C87 H87 0.9500 . ?
C88 H88 0.9500 . ?
C89 C90 1.388(4) . ?
C89 C94 1.397(3) . ?
C90 C91 1.385(4) . ?
C90 H90 0.9500 . ?
C91 C92 1.381(4) . ?
C91 H91 0.9500 . ?
C92 C93 1.372(4) . ?
C92 H92 0.9500 . ?
C93 C94 1.378(4) . ?
C93 H93 0.9500 . ?
C94 H94 0.9500 . ?
